data_2234544
loop_
_publ_author_name
'Werner, Julia'
'Boeckmann, Jan'
'Jess, Inke'
'N\"ather, Christian'

_publ_section_title
;
 <i>catena</i>-Poly[[bis(3-acetylpyridine-\k<i>N</i>)cadmium]-di-\m-selenocyanato-\k^2^<i>N</i>:<i>Se</i>;\k^2^<i>Se</i>:<i>N</i>]
;
_journal_coeditor_code BT5897
_journal_issue 5
_journal_name_full 'Acta Crystallographica Section E'
_journal_page_first m704
_journal_paper_doi 10.1107/S1600536812018375
_journal_volume 68
_journal_year 2012
_chemical_formula_iupac '[Cd (N C Se)2 (C7 H7 N O)2]'
_chemical_formula_moiety 'C16 H14 Cd N4 O2 Se2'
_chemical_formula_sum 'C16 H14 Cd N4 O2 Se2'
_chemical_formula_weight 564.63
_chemical_name_systematic
;
<i>catena</i>-Poly[[bis(3-acetylpyridine-\k<i>N</i>)cadmium]-di-\m-
selenocyanato-\k^2^<i>N</i>:<i>Se</i>;\k^2^<i>Se</i>:<i>N</i>]
;
_space_group_IT_number 14
_symmetry_cell_setting monoclinic
_symmetry_space_group_name_Hall '-P 2ybc'
_symmetry_space_group_name_H-M 'P 1 21/c 1'
_atom_sites_solution_hydrogens geom
_atom_sites_solution_primary direct
_atom_sites_solution_secondary difmap
_audit_creation_method SHELXL-97
_cell_angle_alpha 90.00
_cell_angle_beta 94.020(4)
_cell_angle_gamma 90.00
_cell_formula_units_Z 2
_cell_length_a 5.9447(3)
_cell_length_b 18.7233(10)
_cell_length_c 8.7548(5)
_cell_measurement_reflns_used 17180
_cell_measurement_temperature 293(2)
_cell_measurement_theta_max 28.63
_cell_measurement_theta_min 2.18
_cell_volume 972.05(9)
_computing_cell_refinement 'X-AREA (Stoe & Cie, 2008)'
_computing_data_collection 'X-AREA (Stoe & Cie, 2008)'
_computing_data_reduction 'X-AREA (Stoe & Cie, 2008)'
_computing_molecular_graphics
;
XP (Sheldrick, 2008) and DIAMOND (Brandenburg, 2011)
;
_computing_publication_material 'publCIF (Westrip, 2010)'
_computing_structure_refinement 'SHELXL97 (Sheldrick, 2008)'
_computing_structure_solution 'SHELXS97 (Sheldrick, 2008)'
_diffrn_ambient_temperature 293(2)
_diffrn_measured_fraction_theta_full 0.990
_diffrn_measured_fraction_theta_max 0.990
_diffrn_measurement_device_type 'Stoe IPDS-2'
_diffrn_measurement_method \w
_diffrn_radiation_monochromator graphite
_diffrn_radiation_source 'fine-focus sealed tube'
_diffrn_radiation_type MoK\a
_diffrn_radiation_wavelength 0.71073
_diffrn_reflns_av_R_equivalents 0.0447
_diffrn_reflns_av_sigmaI/netI 0.0192
_diffrn_reflns_limit_h_max 7
_diffrn_reflns_limit_h_min -7
_diffrn_reflns_limit_k_max 25
_diffrn_reflns_limit_k_min -25
_diffrn_reflns_limit_l_max 11
_diffrn_reflns_limit_l_min -11
_diffrn_reflns_number 17180
_diffrn_reflns_theta_full 28.63
_diffrn_reflns_theta_max 28.63
_diffrn_reflns_theta_min 2.18
_diffrn_standards_decay_% 0
_diffrn_standards_interval_time 0
_diffrn_standards_number 0
_exptl_absorpt_coefficient_mu 4.884
_exptl_absorpt_correction_T_max 0.902
_exptl_absorpt_correction_T_min 0.667
_exptl_absorpt_correction_type numerical
_exptl_absorpt_process_details '(X-SHAPE and X-RED32; Stoe & Cie, 2008)'
_exptl_crystal_colour colourless
_exptl_crystal_density_diffrn 1.929
_exptl_crystal_density_method 'not measured'
_exptl_crystal_description needle
_exptl_crystal_F_000 540
_exptl_crystal_size_max 0.16
_exptl_crystal_size_mid 0.07
_exptl_crystal_size_min 0.02
_refine_diff_density_max 0.471
_refine_diff_density_min -0.465
_refine_ls_extinction_coef 0.0074(5)
_refine_ls_extinction_expression Fc^*^=kFc[1+0.001xFc^2^\l^3^/sin(2\q)]^-1/4^
_refine_ls_extinction_method 'SHELXL97 (Sheldrick, 2008)'
_refine_ls_goodness_of_fit_ref 1.131
_refine_ls_hydrogen_treatment constr
_refine_ls_matrix_type full
_refine_ls_number_parameters 117
_refine_ls_number_reflns 2458
_refine_ls_number_restraints 0
_refine_ls_restrained_S_all 1.131
_refine_ls_R_factor_all 0.0351
_refine_ls_R_factor_gt 0.0306
_refine_ls_shift/su_max 0.001
_refine_ls_shift/su_mean 0.000
_refine_ls_structure_factor_coef Fsqd
_refine_ls_weighting_details 'calc w=1/[\s^2^(Fo^2^)+(0.0164P)^2^+1.1235P] where P=(Fo^2^+2Fc^2^)/3'
_refine_ls_weighting_scheme calc
_refine_ls_wR_factor_gt 0.0593
_refine_ls_wR_factor_ref 0.0609
_reflns_number_gt 2256
_reflns_number_total 2458
_reflns_threshold_expression I>2\s(I)
_cod_data_source_file bt5897.cif
_cod_data_source_block I
_cod_original_sg_symbol_H-M 'P 21/c'
_cod_database_code 2234544
_cod_database_fobs_code 2234544

loop_
_symmetry_equiv_pos_as_xyz
'x, y, z'
'-x, y+1/2, -z+1/2'
'-x, -y, -z'
'x, -y-1/2, z-1/2'

loop_
_atom_site_type_symbol
_atom_site_label
_atom_site_fract_x
_atom_site_fract_y
_atom_site_fract_z
_atom_site_U_iso_or_equiv
_atom_site_adp_type
_atom_site_calc_flag
_atom_site_refinement_flags
_atom_site_occupancy
_atom_site_symmetry_multiplicity
Cd Cd1 0.0000 0.5000 0.0000 0.03766(9) Uani d S 1 2
N N1 0.3333(4) 0.44388(15) 0.0928(3) 0.0478(6) Uani d . 1 1
C C1 0.5139(4) 0.43756(15) 0.1480(3) 0.0377(6) Uani d . 1 1
Se Se1 0.79466(5) 0.429324(18) 0.23721(4) 0.04545(11) Uani d . 1 1
N N11 0.0930(4) 0.60142(13) 0.1566(3) 0.0422(5) Uani d . 1 1
O O11 0.5790(6) 0.72219(18) 0.5227(4) 0.1005(13) Uani d . 1 1
C C11 0.2729(5) 0.60423(17) 0.2585(3) 0.0430(6) Uani d . 1 1
H H11 0.3604 0.5633 0.2736 0.052 Uiso calc R 1 1
C C12 0.3348(5) 0.66449(16) 0.3420(4) 0.0442(7) Uani d . 1 1
C C13 0.2032(6) 0.72501(18) 0.3206(5) 0.0592(9) Uani d . 1 1
H H13 0.2402 0.7666 0.3746 0.071 Uiso calc R 1 1
C C14 0.0168(7) 0.72283(19) 0.2183(5) 0.0675(11) Uani d . 1 1
H H14 -0.0757 0.7626 0.2034 0.081 Uiso calc R 1 1
C C15 -0.0302(6) 0.66083(17) 0.1387(4) 0.0533(8) Uani d . 1 1
H H15 -0.1548 0.6602 0.0683 0.064 Uiso calc R 1 1
C C16 0.5372(6) 0.6672(2) 0.4547(4) 0.0570(9) Uani d . 1 1
C C17 0.6815(6) 0.6032(2) 0.4794(4) 0.0632(10) Uani d . 1 1
H H17A 0.8070 0.6144 0.5503 0.095 Uiso calc R 1 1
H H17B 0.7360 0.5884 0.3837 0.095 Uiso calc R 1 1
H H17C 0.5951 0.5653 0.5202 0.095 Uiso calc R 1 1

loop_
_atom_site_aniso_label
_atom_site_aniso_U_11
_atom_site_aniso_U_22
_atom_site_aniso_U_33
_atom_site_aniso_U_12
_atom_site_aniso_U_13
_atom_site_aniso_U_23
Cd1 0.02405(13) 0.04299(16) 0.04447(17) -0.00160(10) -0.00794(10) -0.00268(12)
N1 0.0285(11) 0.0554(15) 0.0583(17) 0.0002(10) -0.0059(11) 0.0068(12)
C1 0.0305(13) 0.0398(14) 0.0425(15) 0.0013(10) 0.0002(11) 0.0028(11)
Se1 0.02761(14) 0.0576(2) 0.04962(19) 0.00067(12) -0.00791(11) 0.01084(14)
N11 0.0365(12) 0.0447(13) 0.0439(14) -0.0023(10) -0.0074(10) 0.0003(10)
O11 0.088(2) 0.082(2) 0.123(3) 0.0018(18) -0.053(2) -0.043(2)
C11 0.0372(14) 0.0447(15) 0.0457(16) -0.0003(12) -0.0075(12) -0.0022(12)
C12 0.0418(15) 0.0442(15) 0.0453(16) -0.0047(12) -0.0064(12) -0.0030(12)
C13 0.067(2) 0.0412(17) 0.066(2) -0.0009(15) -0.0177(18) -0.0074(15)
C14 0.074(2) 0.0444(18) 0.079(3) 0.0125(17) -0.029(2) -0.0031(17)
C15 0.0510(18) 0.0498(18) 0.056(2) -0.0003(14) -0.0182(15) 0.0033(14)
C16 0.0466(18) 0.061(2) 0.062(2) -0.0043(15) -0.0136(15) -0.0132(16)
C17 0.0481(19) 0.080(3) 0.058(2) 0.0041(18) -0.0163(16) -0.0063(19)

loop_
_atom_type_symbol
_atom_type_description
_atom_type_scat_dispersion_real
_atom_type_scat_dispersion_imag
_atom_type_scat_source
C C 0.0033 0.0016 'International Tables Vol C Tables 4.2.6.8 and 6.1.1.4'
H H 0.0000 0.0000 'International Tables Vol C Tables 4.2.6.8 and 6.1.1.4'
N N 0.0061 0.0033 'International Tables Vol C Tables 4.2.6.8 and 6.1.1.4'
O O 0.0106 0.0060 'International Tables Vol C Tables 4.2.6.8 and 6.1.1.4'
Se Se -0.0929 2.2259 'International Tables Vol C Tables 4.2.6.8 and 6.1.1.4'
Cd Cd -0.8075 1.2024 'International Tables Vol C Tables 4.2.6.8 and 6.1.1.4'

loop_
_geom_angle_atom_site_label_1
_geom_angle_atom_site_label_2
_geom_angle_atom_site_label_3
_geom_angle_site_symmetry_1
_geom_angle_site_symmetry_3
_geom_angle
N1 Cd1 N1 3_565 . 180.00(12)
N1 Cd1 N11 3_565 . 89.92(9)
N1 Cd1 N11 . . 90.08(9)
N1 Cd1 N11 3_565 3_565 90.08(9)
N1 Cd1 N11 . 3_565 89.92(9)
N11 Cd1 N11 . 3_565 180.0
N1 Cd1 Se1 3_565 3_665 86.16(7)
N1 Cd1 Se1 . 3_665 93.84(7)
N11 Cd1 Se1 . 3_665 87.41(6)
N11 Cd1 Se1 3_565 3_665 92.59(6)
N1 Cd1 Se1 3_565 1_455 93.84(7)
N1 Cd1 Se1 . 1_455 86.16(7)
N11 Cd1 Se1 . 1_455 92.59(6)
N11 Cd1 Se1 3_565 1_455 87.41(6)
Se1 Cd1 Se1 3_665 1_455 180.0
C1 N1 Cd1 . . 159.1(3)
N1 C1 Se1 . . 178.7(3)
C1 Se1 Cd1 . 1_655 94.39(9)
C15 N11 C11 . . 116.7(3)
C15 N11 Cd1 . . 119.5(2)
C11 N11 Cd1 . . 123.7(2)
N11 C11 C12 . . 123.6(3)
N11 C11 H11 . . 118.2
C12 C11 H11 . . 118.2
C11 C12 C13 . . 118.1(3)
C11 C12 C16 . . 123.2(3)
C13 C12 C16 . . 118.7(3)
C14 C13 C12 . . 119.1(3)
C14 C13 H13 . . 120.5
C12 C13 H13 . . 120.5
C15 C14 C13 . . 118.8(3)
C15 C14 H14 . . 120.6
C13 C14 H14 . . 120.6
N11 C15 C14 . . 123.7(3)
N11 C15 H15 . . 118.2
C14 C15 H15 . . 118.2
O11 C16 C17 . . 121.4(3)
O11 C16 C12 . . 118.8(3)
C17 C16 C12 . . 119.8(3)
C16 C17 H17A . . 109.5
C16 C17 H17B . . 109.5
H17A C17 H17B . . 109.5
C16 C17 H17C . . 109.5
H17A C17 H17C . . 109.5
H17B C17 H17C . . 109.5

loop_
_geom_bond_atom_site_label_1
_geom_bond_atom_site_label_2
_geom_bond_site_symmetry_2
_geom_bond_distance
Cd1 N1 3_565 2.337(2)
Cd1 N1 . 2.337(2)
Cd1 N11 . 2.384(2)
Cd1 N11 3_565 2.384(2)
Cd1 Se1 3_665 2.8124(3)
Cd1 Se1 1_455 2.8124(3)
N1 C1 . 1.152(4)
C1 Se1 . 1.799(3)
Se1 Cd1 1_655 2.8124(3)
N11 C15 . 1.335(4)
N11 C11 . 1.345(3)
O11 C16 . 1.206(4)
C11 C12 . 1.380(4)
C11 H11 . 0.9300
C12 C13 . 1.382(5)
C12 C16 . 1.502(4)
C13 C14 . 1.376(5)
C13 H13 . 0.9300
C14 C15 . 1.373(5)
C14 H14 . 0.9300
C15 H15 . 0.9300
C16 C17 . 1.481(5)
C17 H17A . 0.9600
C17 H17B . 0.9600
C17 H17C . 0.9600
